data_7010765
loop_
_publ_author_name
'Fox, Mark A.'
'Howard, Judith A. K.'
'Hughes, Andrew K.'
'Malget, John M.'
'Yufit, Dimitrii S.'

_publ_section_title
;
 Synthesis of isomeric B-methylated tantalum carboranes,
 (Me2N)3TaC2B9H10Me&#x2020;
;
_journal_issue 15
_journal_name_full 'Journal of the Chemical Society, Dalton Transactions'
_journal_page_first 2263
_journal_paper_doi 10.1039/b103353k
_journal_year 2001
_chemical_formula_sum 'C9 H31 B9 N3 Ta'
_chemical_formula_weight 459.61
_space_group_IT_number 9
_symmetry_cell_setting monoclinic
_symmetry_space_group_name_Hall 'C -2yc'
_symmetry_space_group_name_H-M 'C 1 c 1'
_atom_sites_solution_hydrogens geom
_atom_sites_solution_primary direct
_atom_sites_solution_secondary difmap
_audit_creation_method SHELXL-97
_cell_angle_alpha 90.00
_cell_angle_beta 98.89(3)
_cell_angle_gamma 90.00
_cell_formula_units_Z 4
_cell_length_a 7.614(2)
_cell_length_b 18.192(4)
_cell_length_c 13.584(3)
_cell_measurement_reflns_used 5259
_cell_measurement_temperature 100.0(2)
_cell_measurement_theta_max 29.9
_cell_measurement_theta_min 2.25
_cell_volume 1859.0(8)
_computing_cell_refinement 'Bruker XSCANS'
_computing_data_collection 'Bruker XSCANS'
_computing_data_reduction 'Bruker SHELXTL'
_computing_molecular_graphics 'Bruker SHELXTL'
_computing_publication_material 'Bruker SHELXTL'
_computing_structure_refinement 'SHELXL-97 (Sheldrick, 1997)'
_computing_structure_solution 'SHELXS-97 (Sheldrick, 1990)'
_diffrn_ambient_temperature 100.0(2)
_diffrn_measured_fraction_theta_full 0.923
_diffrn_measured_fraction_theta_max 0.923
_diffrn_measurement_device_type 'Bruker SMART CCD'
_diffrn_measurement_method \w-scan
_diffrn_radiation_monochromator graphite
_diffrn_radiation_source 'fine-focus sealed tube'
_diffrn_radiation_type MoK\a
_diffrn_radiation_wavelength 0.71073
_diffrn_reflns_av_R_equivalents 0.0372
_diffrn_reflns_av_sigmaI/netI 0.0459
_diffrn_reflns_limit_h_max 10
_diffrn_reflns_limit_h_min -10
_diffrn_reflns_limit_k_max 24
_diffrn_reflns_limit_k_min -24
_diffrn_reflns_limit_l_max 19
_diffrn_reflns_limit_l_min -18
_diffrn_reflns_number 11038
_diffrn_reflns_theta_full 29.92
_diffrn_reflns_theta_max 29.92
_diffrn_reflns_theta_min 2.24
_diffrn_standards_decay_% 0
_exptl_absorpt_coefficient_mu 5.904
_exptl_absorpt_correction_T_max 0.4163
_exptl_absorpt_correction_T_min 0.0730
_exptl_absorpt_correction_type multi-scan
_exptl_absorpt_process_details 'SADABS (Sheldrick, 1994)'
_exptl_crystal_colour 'light yellow'
_exptl_crystal_density_diffrn 1.642
_exptl_crystal_density_method 'not measured'
_exptl_crystal_description rod
_exptl_crystal_F_000 896
_exptl_crystal_size_max 0.93
_exptl_crystal_size_mid 0.22
_exptl_crystal_size_min 0.18
_refine_diff_density_max 1.282
_refine_diff_density_min -1.627
_refine_diff_density_rms 0.123
_refine_ls_abs_structure_details 'Flack H D (1983), Acta Cryst. A39, 876-881'
_refine_ls_abs_structure_Flack 0.06(1)
_refine_ls_extinction_method none
_refine_ls_goodness_of_fit_ref 0.982
_refine_ls_hydrogen_treatment constr
_refine_ls_matrix_type full
_refine_ls_number_parameters 200
_refine_ls_number_reflns 4708
_refine_ls_number_restraints 2
_refine_ls_restrained_S_all 0.982
_refine_ls_R_factor_all 0.0230
_refine_ls_R_factor_gt 0.0220
_refine_ls_shift/su_max 0.002
_refine_ls_shift/su_mean 0.000
_refine_ls_structure_factor_coef Fsqd
_refine_ls_weighting_details 'calc w=1/[\s^2^(Fo^2^)+(0.0200P)^2^+0.0000P] where P=(Fo^2^+2Fc^2^)/3'
_refine_ls_weighting_scheme calc
_refine_ls_wR_factor_gt 0.0507
_refine_ls_wR_factor_ref 0.0510
_reflns_number_gt 4452
_reflns_number_total 4708
_reflns_threshold_expression >2sigma(I)
_cod_data_source_file b103353k.txt
_cod_data_source_block 00srv271
_cod_original_cell_volume 1859.1(6)
_cod_original_sg_symbol_H-M 'C c'
_cod_database_code 7010765

loop_
_symmetry_equiv_pos_as_xyz
'x, y, z'
'x, -y, z+1/2'
'x+1/2, y+1/2, z'
'x+1/2, -y+1/2, z+1/2'

loop_
_atom_site_label
_atom_site_type_symbol
_atom_site_fract_x
_atom_site_fract_y
_atom_site_fract_z
_atom_site_U_iso_or_equiv
_atom_site_adp_type
_atom_site_occupancy
_atom_site_symmetry_multiplicity
_atom_site_calc_flag
_atom_site_refinement_flags
_atom_site_disorder_assembly
_atom_site_disorder_group
Ta4 Ta 0.50089(2) 0.617479(6) 0.75073(2) 0.01332(4) Uani 1 1 d . . .
N1 N 0.6825(6) 0.6112(2) 0.8736(3) 0.0242(9) Uani 1 1 d . . .
N2 N 0.3941(5) 0.7099(2) 0.7877(3) 0.0201(8) Uani 1 1 d . . .
N3 N 0.6282(5) 0.6599(2) 0.6468(3) 0.0211(8) Uani 1 1 d . . .
C1 C 0.4321(5) 0.5217(2) 0.6212(3) 0.0162(8) Uani 1 1 d . . .
H1 H 0.5182 0.5383 0.5651 0.019 Uiso 1 1 calc R . .
C2 C 0.2392(6) 0.4853(3) 0.5819(3) 0.0197(9) Uani 1 1 d . . .
H2 H 0.1916 0.4790 0.5001 0.024 Uiso 1 1 calc R . .
C3 C 0.1797(7) 0.6368(3) 0.5483(4) 0.0260(10) Uani 1 1 d . . .
H3A H 0.0783 0.6184 0.5015 0.039 Uiso 1 1 calc R . .
H3B H 0.2761 0.6504 0.5117 0.039 Uiso 1 1 calc R . .
H3C H 0.1431 0.6800 0.5832 0.039 Uiso 1 1 calc R . .
C4 C 0.7445(7) 0.6792(3) 0.9314(4) 0.0290(11) Uani 1 1 d . . .
H4A H 0.8331 0.6659 0.9888 0.044 Uiso 1 1 calc R . .
H4B H 0.6430 0.7031 0.9547 0.044 Uiso 1 1 calc R . .
H4C H 0.7977 0.7132 0.8883 0.044 Uiso 1 1 calc R . .
C5 C 0.7744(6) 0.5487(3) 0.9268(4) 0.0294(11) Uani 1 1 d . . .
H5A H 0.8557 0.5666 0.9849 0.044 Uiso 1 1 calc R . .
H5B H 0.8421 0.5222 0.8822 0.044 Uiso 1 1 calc R . .
H5C H 0.6869 0.5155 0.9488 0.044 Uiso 1 1 calc R . .
C6 C 0.3620(7) 0.7776(3) 0.7300(4) 0.0322(12) Uani 1 1 d . . .
H6A H 0.3061 0.8140 0.7684 0.048 Uiso 1 1 calc R . .
H6B H 0.2831 0.7673 0.6674 0.048 Uiso 1 1 calc R . .
H6C H 0.4752 0.7970 0.7153 0.048 Uiso 1 1 calc R . .
C7 C 0.3134(7) 0.7150(3) 0.8799(4) 0.0304(12) Uani 1 1 d . . .
H7A H 0.2702 0.7652 0.8872 0.046 Uiso 1 1 calc R . .
H7B H 0.4028 0.7028 0.9375 0.046 Uiso 1 1 calc R . .
H7C H 0.2138 0.6805 0.8760 0.046 Uiso 1 1 calc R . .
C8 C 0.7867(6) 0.7058(3) 0.6856(4) 0.0270(10) Uani 1 1 d . . .
H8A H 0.8410 0.7244 0.6296 0.040 Uiso 1 1 calc R . .
H8B H 0.8734 0.6759 0.7290 0.040 Uiso 1 1 calc R . .
H8C H 0.7497 0.7473 0.7235 0.040 Uiso 1 1 calc R . .
C9 C 0.6172(6) 0.6562(3) 0.5387(4) 0.0246(10) Uani 1 1 d . . .
H9A H 0.7102 0.6871 0.5178 0.037 Uiso 1 1 calc R . .
H9B H 0.5004 0.6737 0.5071 0.037 Uiso 1 1 calc R . .
H9C H 0.6337 0.6052 0.5187 0.037 Uiso 1 1 calc R . .
B3 B 0.2475(7) 0.5740(3) 0.6277(4) 0.0186(10) Uani 1 1 d . . .
B5 B 0.5250(7) 0.4830(3) 0.7284(3) 0.0166(10) Uani 1 1 d . . .
H5 H 0.6712 0.4732 0.7496 0.020 Uiso 1 1 calc R . .
B6 B 0.4058(7) 0.4274(3) 0.6333(4) 0.0241(11) Uani 1 1 d . . .
H6 H 0.4711 0.3841 0.5929 0.029 Uiso 1 1 calc R . .
B7 B 0.0855(7) 0.5070(3) 0.6564(4) 0.0212(11) Uani 1 1 d . . .
H7 H -0.0603 0.5151 0.6312 0.025 Uiso 1 1 calc R . .
B8 B 0.2038(6) 0.5607(3) 0.7528(4) 0.0187(10) Uani 1 1 d . . .
H8 H 0.1290 0.6020 0.7913 0.022 Uiso 1 1 calc R . .
B9 B 0.3796(7) 0.5037(3) 0.8165(4) 0.0178(10) Uani 1 1 d . . .
H9 H 0.4245 0.5064 0.8989 0.021 Uiso 1 1 calc R . .
B10 B 0.3674(8) 0.4156(3) 0.7570(4) 0.0255(11) Uani 1 1 d . . .
H10 H 0.4083 0.3640 0.7995 0.031 Uiso 1 1 calc R . .
B11 B 0.1839(7) 0.4181(3) 0.6572(4) 0.0258(11) Uani 1 1 d . . .
H11 H 0.1023 0.3685 0.6318 0.031 Uiso 1 1 calc R . .
B12 B 0.1695(7) 0.4645(3) 0.7708(4) 0.0217(11) Uani 1 1 d . . .
H12 H 0.0794 0.4445 0.8229 0.026 Uiso 1 1 calc R . .

loop_
_atom_site_aniso_label
_atom_site_aniso_U_11
_atom_site_aniso_U_22
_atom_site_aniso_U_33
_atom_site_aniso_U_23
_atom_site_aniso_U_13
_atom_site_aniso_U_12
Ta4 0.01506(7) 0.01471(6) 0.01045(7) -0.00074(15) 0.00279(4) -0.00252(15)
N1 0.021(2) 0.030(2) 0.021(2) 0.0018(17) 0.0012(16) -0.0013(17)
N2 0.0211(18) 0.0187(18) 0.022(2) 0.0012(15) 0.0081(15) 0.0013(15)
N3 0.0212(18) 0.0186(19) 0.024(2) 0.0045(15) 0.0053(15) -0.0033(14)
C1 0.018(2) 0.022(2) 0.009(2) -0.0005(16) 0.0018(15) -0.0013(16)
C2 0.022(2) 0.024(2) 0.013(2) 0.0007(17) 0.0037(16) -0.0062(18)
C3 0.026(2) 0.035(3) 0.018(2) 0.010(2) 0.0044(19) 0.002(2)
C4 0.029(3) 0.034(3) 0.023(3) -0.002(2) 0.002(2) -0.009(2)
C5 0.023(2) 0.041(3) 0.021(3) 0.005(2) -0.007(2) 0.003(2)
C6 0.036(3) 0.021(2) 0.043(3) 0.006(2) 0.015(2) 0.003(2)
C7 0.034(3) 0.038(3) 0.022(3) -0.013(2) 0.014(2) -0.004(2)
C8 0.027(2) 0.026(2) 0.029(3) -0.006(2) 0.008(2) -0.0067(19)
C9 0.025(2) 0.029(3) 0.023(2) 0.003(2) 0.0115(18) -0.0028(19)
B3 0.017(2) 0.022(3) 0.016(3) 0.000(2) 0.002(2) -0.005(2)
B5 0.028(3) 0.012(2) 0.009(3) -0.0013(15) 0.000(2) 0.0004(18)
B6 0.031(3) 0.021(3) 0.021(3) -0.004(2) 0.008(2) -0.002(2)
B7 0.025(3) 0.028(3) 0.012(3) -0.003(2) 0.006(2) -0.010(2)
B8 0.018(2) 0.026(3) 0.013(2) -0.0005(19) 0.0027(17) -0.0043(18)
B9 0.024(2) 0.016(2) 0.014(3) 0.0018(18) 0.006(2) -0.0018(18)
B10 0.040(3) 0.019(2) 0.019(3) 0.000(2) 0.007(2) -0.008(2)
B11 0.033(3) 0.024(3) 0.020(3) -0.002(2) 0.005(2) -0.010(2)
B12 0.028(3) 0.024(3) 0.014(3) 0.0009(19) 0.006(2) -0.011(2)

loop_
_atom_type_symbol
_atom_type_description
_atom_type_scat_dispersion_real
_atom_type_scat_dispersion_imag
_atom_type_scat_source
C C 0.0033 0.0016 'International Tables Vol C Tables 4.2.6.8 and 6.1.1.4'
H H 0.0000 0.0000 'International Tables Vol C Tables 4.2.6.8 and 6.1.1.4'
B B 0.0013 0.0007 'International Tables Vol C Tables 4.2.6.8 and 6.1.1.4'
N N 0.0061 0.0033 'International Tables Vol C Tables 4.2.6.8 and 6.1.1.4'
Ta Ta -0.7052 6.5227 'International Tables Vol C Tables 4.2.6.8 and 6.1.1.4'

loop_
_geom_angle_atom_site_label_1
_geom_angle_atom_site_label_2
_geom_angle_atom_site_label_3
_geom_angle
_geom_angle_site_symmetry_1
_geom_angle_site_symmetry_3
_geom_angle_publ_flag
N2 Ta4 N3 96.63(16) . . ?
N2 Ta4 N1 95.46(18) . . ?
N3 Ta4 N1 105.35(16) . . ?
N2 Ta4 C1 137.19(15) . . ?
N3 Ta4 C1 80.87(15) . . ?
N1 Ta4 C1 126.62(16) . . ?
N2 Ta4 B5 156.62(16) . . ?
N3 Ta4 B5 104.08(16) . . ?
N1 Ta4 B5 89.48(18) . . ?
C1 Ta4 B5 39.51(15) . . ?
N2 Ta4 B3 97.79(17) . . ?
N3 Ta4 B3 93.41(17) . . ?
N1 Ta4 B3 155.57(18) . . ?
C1 Ta4 B3 40.44(16) . . ?
B5 Ta4 B3 70.56(18) . . ?
N2 Ta4 B9 115.37(16) . . ?
N3 Ta4 B9 145.80(16) . . ?
N1 Ta4 B9 84.25(17) . . ?
C1 Ta4 B9 67.68(15) . . ?
B5 Ta4 B9 42.33(16) . . ?
B3 Ta4 B9 71.54(17) . . ?
N2 Ta4 B8 86.56(16) . . ?
N3 Ta4 B8 135.45(16) . . ?
N1 Ta4 B8 118.60(16) . . ?
C1 Ta4 B8 67.87(15) . . ?
B5 Ta4 B8 71.11(17) . . ?
B3 Ta4 B8 42.42(17) . . ?
B9 Ta4 B8 42.49(17) . . ?
C5 N1 C4 107.1(4) . . ?
C5 N1 Ta4 132.2(4) . . ?
C4 N1 Ta4 120.7(3) . . ?
C6 N2 C7 110.2(4) . . ?
C6 N2 Ta4 128.7(3) . . ?
C7 N2 Ta4 120.8(3) . . ?
C9 N3 C8 107.4(4) . . ?
C9 N3 Ta4 137.5(3) . . ?
C8 N3 Ta4 115.0(3) . . ?
C2 C1 B5 110.7(3) . . ?
C2 C1 B3 62.3(3) . . ?
B5 C1 B3 115.4(3) . . ?
C2 C1 B6 61.1(3) . . ?
B5 C1 B6 62.7(3) . . ?
B3 C1 B6 115.9(3) . . ?
C2 C1 Ta4 127.0(3) . . ?
B5 C1 Ta4 70.3(2) . . ?
B3 C1 Ta4 69.9(3) . . ?
B6 C1 Ta4 130.0(3) . . ?
C1 C2 B11 113.2(4) . . ?
C1 C2 B7 112.2(3) . . ?
B11 C2 B7 63.3(3) . . ?
C1 C2 B6 62.7(3) . . ?
B11 C2 B6 63.0(3) . . ?
B7 C2 B6 115.6(4) . . ?
C1 C2 B3 61.3(3) . . ?
B11 C2 B3 117.2(4) . . ?
B7 C2 B3 63.9(3) . . ?
B6 C2 B3 116.3(4) . . ?
C3 B3 C1 123.0(4) . . ?
C3 B3 C2 115.7(5) . . ?
C1 B3 C2 56.4(3) . . ?
C3 B3 B8 130.2(4) . . ?
C1 B3 B8 104.3(4) . . ?
C2 B3 B8 102.3(4) . . ?
C3 B3 B7 117.7(4) . . ?
C1 B3 B7 103.1(4) . . ?
C2 B3 B7 57.5(3) . . ?
B8 B3 B7 58.4(3) . . ?
C3 B3 Ta4 111.3(4) . . ?
C1 B3 Ta4 69.7(2) . . ?
C2 B3 Ta4 121.5(3) . . ?
B8 B3 Ta4 69.2(3) . . ?
B7 B3 Ta4 123.5(3) . . ?
C1 B5 B6 60.4(3) . . ?
C1 B5 B9 105.7(4) . . ?
B6 B5 B9 107.8(4) . . ?
C1 B5 B10 105.5(4) . . ?
B6 B5 B10 59.0(3) . . ?
B9 B5 B10 59.8(3) . . ?
C1 B5 Ta4 70.2(2) . . ?
B6 B5 Ta4 127.8(3) . . ?
B9 B5 Ta4 69.2(2) . . ?
B10 B5 Ta4 125.6(3) . . ?
C2 B6 C1 56.2(3) . . ?
C2 B6 B10 104.0(4) . . ?
C1 B6 B10 104.5(4) . . ?
C2 B6 B5 102.2(4) . . ?
C1 B6 B5 56.9(3) . . ?
B10 B6 B5 61.2(3) . . ?
C2 B6 B11 57.8(3) . . ?
C1 B6 B11 103.8(4) . . ?
B10 B6 B11 60.8(3) . . ?
B5 B6 B11 108.4(4) . . ?
C2 B7 B12 103.4(4) . . ?
C2 B7 B8 104.5(3) . . ?
B12 B7 B8 61.0(3) . . ?
C2 B7 B11 57.8(3) . . ?
B12 B7 B11 60.1(3) . . ?
B8 B7 B11 109.4(4) . . ?
C2 B7 B3 58.6(3) . . ?
B12 B7 B3 108.5(4) . . ?
B8 B7 B3 60.2(3) . . ?
B11 B7 B3 108.1(4) . . ?
B7 B8 B12 59.5(3) . . ?
B7 B8 B3 61.4(3) . . ?
B12 B8 B3 108.2(4) . . ?
B7 B8 B9 107.1(4) . . ?
B12 B8 B9 59.1(3) . . ?
B3 B8 B9 107.4(3) . . ?
B7 B8 Ta4 125.5(3) . . ?
B12 B8 Ta4 124.0(3) . . ?
B3 B8 Ta4 68.4(2) . . ?
B9 B8 Ta4 68.7(2) . . ?
B12 B9 B5 107.4(4) . . ?
B12 B9 B10 60.0(3) . . ?
B5 B9 B10 60.3(3) . . ?
B12 B9 B8 60.1(3) . . ?
B5 B9 B8 106.8(3) . . ?
B10 B9 B8 108.3(4) . . ?
B12 B9 Ta4 125.0(3) . . ?
B5 B9 Ta4 68.5(2) . . ?
B10 B9 Ta4 125.3(3) . . ?
B8 B9 Ta4 68.8(2) . . ?
B6 B10 B12 107.9(4) . . ?
B6 B10 B11 60.0(3) . . ?
B12 B10 B11 59.6(3) . . ?
B6 B10 B9 108.4(4) . . ?
B12 B10 B9 59.5(3) . . ?
B11 B10 B9 107.4(4) . . ?
B6 B10 B5 59.8(3) . . ?
B12 B10 B5 106.6(4) . . ?
B11 B10 B5 106.7(4) . . ?
B9 B10 B5 59.8(3) . . ?
C2 B11 B12 103.7(4) . . ?
C2 B11 B6 59.2(3) . . ?
B12 B11 B6 107.5(4) . . ?
C2 B11 B7 58.9(3) . . ?
B12 B11 B7 59.4(3) . . ?
B6 B11 B7 108.8(4) . . ?
C2 B11 B10 103.8(4) . . ?
B12 B11 B10 60.0(3) . . ?
B6 B11 B10 59.2(3) . . ?
B7 B11 B10 107.8(4) . . ?
B7 B12 B9 108.5(3) . . ?
B7 B12 B11 60.4(3) . . ?
B9 B12 B11 108.8(4) . . ?
B7 B12 B10 108.8(4) . . ?
B9 B12 B10 60.5(3) . . ?
B11 B12 B10 60.4(3) . . ?
B7 B12 B8 59.5(3) . . ?
B9 B12 B8 60.8(3) . . ?
B11 B12 B8 108.4(4) . . ?
B10 B12 B8 109.2(4) . . ?

loop_
_geom_bond_atom_site_label_1
_geom_bond_atom_site_label_2
_geom_bond_distance
_geom_bond_site_symmetry_2
_geom_bond_publ_flag
Ta4 N2 1.967(4) . ?
Ta4 N3 1.988(4) . ?
Ta4 N1 2.000(5) . ?
Ta4 C1 2.475(4) . ?
Ta4 B5 2.475(5) . ?
Ta4 B3 2.479(6) . ?
Ta4 B9 2.488(5) . ?
Ta4 B8 2.491(5) . ?
N1 C5 1.466(7) . ?
N1 C4 1.502(7) . ?
N2 C6 1.460(6) . ?
N2 C7 1.480(6) . ?
N3 C9 1.459(6) . ?
N3 C8 1.494(6) . ?
C1 C2 1.625(6) . ?
C1 B5 1.673(6) . ?
C1 B3 1.712(7) . ?
C1 B6 1.737(7) . ?
C2 B11 1.688(7) . ?
C2 B7 1.708(7) . ?
C2 B6 1.712(7) . ?
C2 B3 1.729(8) . ?
C3 B3 1.600(7) . ?
B3 B8 1.798(7) . ?
B3 B7 1.819(8) . ?
B5 B6 1.775(7) . ?
B5 B9 1.792(7) . ?
B5 B10 1.800(7) . ?
B6 B10 1.762(8) . ?
B6 B11 1.777(8) . ?
B7 B12 1.764(8) . ?
B7 B8 1.765(7) . ?
B7 B11 1.781(8) . ?
B8 B12 1.792(7) . ?
B8 B9 1.804(7) . ?
B9 B12 1.774(7) . ?
B9 B10 1.792(8) . ?
B10 B12 1.784(8) . ?
B10 B11 1.790(8) . ?
B11 B12 1.777(8) . ?
